data_7029247
loop_
_publ_author_name
'Zhao, Liang'
'Liu, Yang'
'He, Cheng'
'Wang, Jian'
'Duan, Chunying'

_publ_section_title
;
 Coordination-driven nanosized lanthanide 'Molecular Lanterns' as
 luminescent chemosensors for the selective sensing of magnesium ions.
;
_journal_issue 1
_journal_name_full 'Dalton transactions (Cambridge, England : 2003)'
_journal_page_first 335
_journal_page_last 343
_journal_paper_doi 10.1039/c3dt51900g
_journal_volume 43
_journal_year 2014
_chemical_formula_sum 'C93.25 H92.25 Ce2 N13.75 O22.75'
_chemical_formula_weight 2049.80
_chemical_name_systematic
; 
 ? 
;
_space_group_IT_number 2
_symmetry_cell_setting triclinic
_symmetry_space_group_name_Hall '-P 1'
_symmetry_space_group_name_H-M 'P -1'
_atom_sites_solution_hydrogens geom
_atom_sites_solution_primary direct
_atom_sites_solution_secondary difmap
_audit_creation_method SHELXL-97
_cell_angle_alpha 94.536(6)
_cell_angle_beta 112.377(5)
_cell_angle_gamma 98.093(6)
_cell_formula_units_Z 2
_cell_length_a 15.1804(14)
_cell_length_b 17.6680(16)
_cell_length_c 19.8999(18)
_cell_measurement_reflns_used 6253
_cell_measurement_temperature 200(2)
_cell_measurement_theta_max 22.51
_cell_measurement_theta_min 2.37
_cell_volume 4834.7(8)
_computing_cell_refinement 'Bruker SMART'
_computing_data_collection 'Bruker SMART'
_computing_data_reduction 'Bruker SAINT'
_computing_molecular_graphics 'Bruker SHELXTL'
_computing_publication_material 'Bruker SHELXTL'
_computing_structure_refinement 'SHELXL-97 (Sheldrick, 1997)'
_computing_structure_solution 'SHELXS-97 (Sheldrick, 1990)'
_diffrn_ambient_temperature 200(2)
_diffrn_measured_fraction_theta_full 0.963
_diffrn_measured_fraction_theta_max 0.963
_diffrn_measurement_device_type 'CCD area detector'
_diffrn_measurement_method 'phi and omega scans'
_diffrn_radiation_monochromator graphite
_diffrn_radiation_source 'fine-focus sealed tube'
_diffrn_radiation_type MoK\a
_diffrn_radiation_wavelength 0.71073
_diffrn_reflns_av_R_equivalents 0.0980
_diffrn_reflns_av_unetI/netI 0.1657
_diffrn_reflns_limit_h_max 16
_diffrn_reflns_limit_h_min -18
_diffrn_reflns_limit_k_max 21
_diffrn_reflns_limit_k_min -20
_diffrn_reflns_limit_l_max 23
_diffrn_reflns_limit_l_min -23
_diffrn_reflns_number 36166
_diffrn_reflns_theta_full 25.00
_diffrn_reflns_theta_max 25.00
_diffrn_reflns_theta_min 1.74
_exptl_absorpt_coefficient_mu 1.007
_exptl_crystal_colour black
_exptl_crystal_density_diffrn 1.408
_exptl_crystal_density_method 'not measured'
_exptl_crystal_description block
_exptl_crystal_F_000 2092
_exptl_crystal_size_max 0.34
_exptl_crystal_size_mid 0.29
_exptl_crystal_size_min 0.28
_refine_diff_density_max 2.019
_refine_diff_density_min -1.651
_refine_diff_density_rms 0.157
_refine_ls_extinction_method none
_refine_ls_goodness_of_fit_ref 1.029
_refine_ls_hydrogen_treatment mixed
_refine_ls_matrix_type full
_refine_ls_number_parameters 1217
_refine_ls_number_reflns 16394
_refine_ls_number_restraints 6
_refine_ls_restrained_S_all 1.029
_refine_ls_R_factor_all 0.1563
_refine_ls_R_factor_gt 0.0784
_refine_ls_shift/su_max 0.001
_refine_ls_shift/su_mean 0.000
_refine_ls_structure_factor_coef Fsqd
_refine_ls_weighting_details 'calc w=1/[\s^2^(Fo^2^)+(0.0743P)^2^+0.0000P] where P=(Fo^2^+2Fc^2^)/3'
_refine_ls_weighting_scheme calc
_refine_ls_wR_factor_gt 0.1750
_refine_ls_wR_factor_ref 0.2020
_reflns_number_gt 8543
_reflns_number_total 16394
_reflns_threshold_expression >2sigma(I)
_cod_data_source_file c3dt51900g.txt
_cod_data_source_block 1
_cod_depositor_comments
;
The following automatic conversions were performed:

'_symmetry_cell_setting' value 'Triclinic' changed to 'triclinic'
according to
/usr/data/users/saulius/automatic-downloads/current/RSC/lib/dictionaries/cif_core.dic
dictionary named 'cif_core.dic' version 2.4.2 from 2011-04-26.

Automatic conversion script
Id: cif_fix_values 2281 2013-09-26 08:29:07Z andrius 
;
_cod_original_sg_symbol_H-M 'P-1   '
_cod_database_code 7029247

loop_
_symmetry_equiv_pos_as_xyz
'x, y, z'
'-x, -y, -z'

loop_
_atom_site_label
_atom_site_type_symbol
_atom_site_fract_x
_atom_site_fract_y
_atom_site_fract_z
_atom_site_U_iso_or_equiv
_atom_site_adp_type
_atom_site_occupancy
_atom_site_symmetry_multiplicity
_atom_site_calc_flag
_atom_site_refinement_flags
Ce2 Ce -1.25485(2) 0.81085(2) -0.414918(16) 0.03955(11) Uani 1 1 d .
Ce1 Ce -0.70691(3) 0.25388(2) -0.083866(16) 0.04260(11) Uani 1 1 d .
O103 O -1.1674(3) 0.4934(2) -0.0952(2) 0.0560(13) Uani 1 1 d .
O105 O -1.2341(3) 0.9375(2) -0.39865(17) 0.0444(12) Uani 1 1 d .
O104 O -1.2278(3) 0.7216(2) -0.32463(17) 0.0432(12) Uani 1 1 d .
O102 O -0.8216(3) 0.3219(2) -0.07449(19) 0.0492(13) Uani 1 1 d .
O101 O -0.7101(3) 0.1328(2) -0.10623(19) 0.0513(13) Uani 1 1 d .
O303 O -0.6974(3) 0.6782(3) -0.2793(2) 0.0643(14) Uani 1 1 d .
O305 O -1.3339(3) 0.8235(2) -0.53316(18) 0.0440(12) Uani 1 1 d .
O304 O -1.0767(3) 0.8201(2) -0.34615(17) 0.0442(12) Uani 1 1 d .
O302 O -0.6829(3) 0.3718(2) -0.13780(18) 0.0454(12) Uani 1 1 d .
O301 O -0.6713(3) 0.2415(2) 0.03169(18) 0.0545(14) Uani 1 1 d .
O203 O -1.0797(3) 0.3765(2) -0.49810(19) 0.0511(13) Uani 1 1 d .
O205 O -1.3900(3) 0.8234(2) -0.40298(19) 0.0487(12) Uani 1 1 d .
O204 O -1.2029(3) 0.7031(2) -0.45960(17) 0.0402(12) Uani 1 1 d .
O202 O -0.8336(3) 0.2493(2) -0.20889(18) 0.0472(12) Uani 1 1 d .
O201 O -0.5441(3) 0.2657(2) -0.05442(19) 0.0499(13) Uani 1 1 d .
N304 N -1.1355(3) 0.8661(3) -0.4748(2) 0.0392(14) Uani 1 1 d .
N104 N -1.2103(3) 0.8672(3) -0.2769(2) 0.0439(15) Uani 1 1 d .
N103 N -1.1839(3) 0.8140(3) -0.2277(2) 0.0461(16) Uani 1 1 d .
H10A H -1.1604 0.8279 -0.1810 0.055 Uiso 1 1 calc R
N102 N -0.9409(4) 0.2186(3) -0.0983(3) 0.0586(17) Uani 1 1 d .
H10B H -0.9985 0.1988 -0.1030 0.070 Uiso 1 1 calc R
N101 N -0.8736(4) 0.1741(3) -0.1008(2) 0.0480(16) Uani 1 1 d .
N303 N -1.0415(3) 0.8519(3) -0.4405(2) 0.0428(15) Uani 1 1 d .
H30A H -0.9991 0.8617 -0.4591 0.051 Uiso 1 1 calc R
N302 N -0.6263(3) 0.4526(3) -0.0316(2) 0.0472(16) Uani 1 1 d .
H30B H -0.6048 0.4988 -0.0080 0.057 Uiso 1 1 calc R
N301 N -0.6264(3) 0.3880(3) 0.0050(2) 0.0437(15) Uani 1 1 d .
N204 N -1.3814(3) 0.6834(3) -0.4689(2) 0.0403(14) Uani 1 1 d .
N203 N -1.3416(4) 0.6183(3) -0.4795(2) 0.0472(16) Uani 1 1 d .
H20A H -1.3738 0.5719 -0.4896 0.057 Uiso 1 1 calc R
N202 N -0.7319(4) 0.2475(3) -0.2658(2) 0.0461(15) Uani 1 1 d .
H20B H -0.7206 0.2487 -0.3049 0.055 Uiso 1 1 calc R
N201 N -0.6643(3) 0.2311(3) -0.2019(2) 0.0388(14) Uani 1 1 d .
C123 C -1.2507(4) 0.9928(3) -0.2924(3) 0.0447(19) Uani 1 1 d .
C128 C -1.2618(4) 0.9913(3) -0.3654(3) 0.0420(18) Uani 1 1 d .
C127 C -1.2995(4) 1.0510(3) -0.4040(3) 0.049(2) Uani 1 1 d .
H12A H -1.3081 1.0501 -0.4529 0.058 Uiso 1 1 calc R
C126 C -1.3235(5) 1.1105(4) -0.3695(3) 0.061(2) Uani 1 1 d .
H12B H -1.3485 1.1495 -0.3953 0.073 Uiso 1 1 calc R
C125 C -1.3104(5) 1.1125(4) -0.2956(3) 0.063(2) Uani 1 1 d .
H12C H -1.3260 1.1532 -0.2723 0.076 Uiso 1 1 calc R
C124 C -1.2755(5) 1.0559(4) -0.2584(3) 0.059(2) Uani 1 1 d .
H12D H -1.2673 1.0578 -0.2095 0.071 Uiso 1 1 calc R
C122 C -1.2221(4) 0.9318(4) -0.2516(3) 0.0441(18) Uani 1 1 d .
H12E H -1.2109 0.9396 -0.2020 0.053 Uiso 1 1 calc R
C121 C -1.1971(4) 0.7408(4) -0.2568(3) 0.0478(19) Uani 1 1 d .
C118 C -1.1806(4) 0.6792(3) -0.2097(3) 0.0415(18) Uani 1 1 d .
C119 C -1.1709(5) 0.6105(4) -0.2397(3) 0.058(2) Uani 1 1 d .
H11A H -1.1697 0.6053 -0.2862 0.069 Uiso 1 1 calc R
C120 C -1.1629(5) 0.5485(4) -0.2007(3) 0.058(2) Uani 1 1 d .
H12F H -1.1546 0.5018 -0.2203 0.070 Uiso 1 1 calc R
C115 C -1.1671(4) 0.5566(4) -0.1332(3) 0.0472(19) Uani 1 1 d .
C116 C -1.1768(4) 0.6248(4) -0.1023(3) 0.0478(19) Uani 1 1 d .
H11B H -1.1797 0.6290 -0.0563 0.057 Uiso 1 1 calc R
C117 C -1.1823(4) 0.6871(4) -0.1392(3) 0.0459(19) Uani 1 1 d .
H11C H -1.1872 0.7343 -0.1181 0.055 Uiso 1 1 calc R
C112 C -1.1063(4) 0.4429(4) -0.0965(3) 0.053(2) Uani 1 1 d .
C113 C -1.0096(4) 0.4718(4) -0.0847(3) 0.054(2) Uani 1 1 d .
H11D H -0.9869 0.5247 -0.0785 0.065 Uiso 1 1 calc R
C114 C -0.9501(4) 0.4206(4) -0.0825(3) 0.0486(19) Uani 1 1 d .
H11E H -0.8863 0.4398 -0.0750 0.058 Uiso 1 1 calc R
C109 C -0.9789(4) 0.3418(3) -0.0909(3) 0.0444(19) Uani 1 1 d .
C110 C -1.0754(5) 0.3159(4) -0.1023(3) 0.058(2) Uani 1 1 d .
H11F H -1.0982 0.2631 -0.1081 0.070 Uiso 1 1 calc R
C111 C -1.1370(5) 0.3653(4) -0.1052(3) 0.059(2) Uani 1 1 d .
H11G H -1.2010 0.3459 -0.1133 0.071 Uiso 1 1 calc R
C108 C -0.9095(5) 0.2930(4) -0.0881(3) 0.0481(19) Uani 1 1 d .
C107 C -0.9040(4) 0.1000(4) -0.1184(3) 0.054(2) Uani 1 1 d .
H10C H -0.9661 0.0820 -0.1213 0.065 Uiso 1 1 calc R
C106 C -0.8554(5) 0.0438(4) -0.1335(3) 0.051(2) Uani 1 1 d .
C101 C -0.7588(5) 0.0620(4) -0.1297(3) 0.054(2) Uani 1 1 d .
C102 C -0.7209(6) 0.0019(4) -0.1515(3) 0.073(2) Uani 1 1 d .
H10D H -0.6602 0.0135 -0.1533 0.087 Uiso 1 1 calc R
C103 C -0.7693(6) -0.0749(4) -0.1709(4) 0.085(3) Uani 1 1 d .
H10E H -0.7391 -0.1134 -0.1822 0.102 Uiso 1 1 calc R
C104 C -0.8639(6) -0.0939(4) -0.1733(4) 0.085(3) Uani 1 1 d .
H10F H -0.8982 -0.1444 -0.1878 0.102 Uiso 1 1 calc R
C105 C -0.9038(5) -0.0355(4) -0.1537(3) 0.066(2) Uani 1 1 d .
H10G H -0.9653 -0.0478 -0.1535 0.079 Uiso 1 1 calc R
C323 C -1.2445(4) 0.9221(3) -0.5715(3) 0.0436(18) Uani 1 1 d .
C328 C -1.3337(4) 0.8831(4) -0.5703(3) 0.0471(19) Uani 1 1 d .
C327 C -1.4175(4) 0.9071(4) -0.6139(3) 0.052(2) Uani 1 1 d .
H32A H -1.4763 0.8823 -0.6148 0.063 Uiso 1 1 calc R
C326 C -1.4188(5) 0.9639(4) -0.6547(3) 0.058(2) Uani 1 1 d .
H32B H -1.4771 0.9789 -0.6812 0.070 Uiso 1 1 calc R
C325 C -1.3342(5) 1.0004(4) -0.6578(3) 0.060(2) Uani 1 1 d .
H32C H -1.3359 1.0388 -0.6874 0.072 Uiso 1 1 calc R
C324 C -1.2478(5) 0.9800(4) -0.6173(3) 0.052(2) Uani 1 1 d .
H32D H -1.1909 1.0043 -0.6198 0.063 Uiso 1 1 calc R
C322 C -1.1493(4) 0.9063(3) -0.5272(3) 0.0433(18) Uani 1 1 d .
H32E H -1.0966 0.9263 -0.5376 0.052 Uiso 1 1 calc R
C321 C -1.0204(4) 0.8225(3) -0.3777(3) 0.0393(17) Uani 1 1 d .
C318 C -0.9328(4) 0.7907(3) -0.3493(3) 0.0403(18) Uani 1 1 d .
C319 C -0.9282(4) 0.7370(3) -0.3018(3) 0.0435(18) Uani 1 1 d .
H31A H -0.9788 0.7262 -0.2864 0.052 Uiso 1 1 calc R
C320 C -0.8513(4) 0.6989(4) -0.2764(3) 0.053(2) Uani 1 1 d .
H32F H -0.8503 0.6629 -0.2446 0.063 Uiso 1 1 calc R
C315 C -0.7753(4) 0.7148(4) -0.2986(3) 0.0469(19) Uani 1 1 d .
C316 C -0.7757(4) 0.7701(3) -0.3442(3) 0.0453(19) Uani 1 1 d .
H31B H -0.7234 0.7829 -0.3573 0.054 Uiso 1 1 calc R
C317 C -0.8542(4) 0.8055(3) -0.3697(3) 0.048(2) Uani 1 1 d .
H31C H -0.8553 0.8411 -0.4019 0.058 Uiso 1 1 calc R
C312 C -0.6945(4) 0.6202(4) -0.2355(3) 0.0490(19) Uani 1 1 d .
C313 C -0.6562(5) 0.6404(4) -0.1618(3) 0.060(2) Uani 1 1 d .
H31D H -0.6397 0.6922 -0.1412 0.073 Uiso 1 1 calc R
C314 C -0.6418(5) 0.5830(4) -0.1174(3) 0.059(2) Uani 1 1 d .
H31E H -0.6129 0.5966 -0.0666 0.070 Uiso 1 1 calc R
C309 C -0.6698(4) 0.5049(3) -0.1475(3) 0.0401(18) Uani 1 1 d .
C310 C -0.7075(5) 0.4872(4) -0.2238(3) 0.063(2) Uani 1 1 d .
H31F H -0.7244 0.4358 -0.2457 0.076 Uiso 1 1 calc R
C311 C -0.7198(5) 0.5445(4) -0.2663(4) 0.067(2) Uani 1 1 d .
H31G H -0.7458 0.5319 -0.3172 0.080 Uiso 1 1 calc R
C308 C -0.6610(4) 0.4394(4) -0.1049(3) 0.0419(18) Uani 1 1 d .
C307 C -0.5945(4) 0.4039(4) 0.0746(3) 0.0484(19) Uani 1 1 d .
H30C H -0.5724 0.4558 0.0942 0.058 Uiso 1 1 calc R
C306 C -0.5889(4) 0.3520(4) 0.1247(3) 0.053(2) Uani 1 1 d .
C301 C -0.6303(4) 0.2703(4) 0.1006(3) 0.0503(19) Uani 1 1 d .
C302 C -0.6255(5) 0.2237(4) 0.1559(3) 0.063(2) Uani 1 1 d .
H30D H -0.6532 0.1715 0.1425 0.075 Uiso 1 1 calc R
C303 C -0.5802(5) 0.2542(5) 0.2301(3) 0.079(3) Uani 1 1 d .
H30E H -0.5779 0.2220 0.2653 0.095 Uiso 1 1 calc R
C304 C -0.5385(5) 0.3317(5) 0.2521(3) 0.080(3) Uani 1 1 d .
H30F H -0.5064 0.3509 0.3019 0.096 Uiso 1 1 calc R
C305 C -0.5446(5) 0.3811(5) 0.1996(3) 0.071(3) Uani 1 1 d .
H30G H -0.5190 0.4335 0.2145 0.085 Uiso 1 1 calc R
C223 C -1.5273(4) 0.7262(3) -0.4715(3) 0.0391(17) Uani 1 1 d .
C228 C -1.4847(4) 0.8005(3) -0.4328(3) 0.0423(18) Uani 1 1 d .
C227 C -1.5460(4) 0.8507(4) -0.4262(3) 0.0450(18) Uani 1 1 d .
H22A H -1.5188 0.9005 -0.4012 0.054 Uiso 1 1 calc R
C226 C -1.6424(4) 0.8287(4) -0.4550(3) 0.051(2) Uani 1 1 d .
H22B H -1.6810 0.8637 -0.4505 0.061 Uiso 1 1 calc R
C225 C -1.6854(5) 0.7542(4) -0.4915(3) 0.058(2) Uani 1 1 d .
H22C H -1.7524 0.7386 -0.5100 0.070 Uiso 1 1 calc R
C224 C -1.6278(4) 0.7037(4) -0.4999(3) 0.0478(19) Uani 1 1 d .
H22D H -1.6562 0.6540 -0.5249 0.057 Uiso 1 1 calc R
C222 C -1.4709(4) 0.6687(4) -0.4822(3) 0.0444(19) Uani 1 1 d .
H22E H -1.5032 0.6179 -0.4999 0.053 Uiso 1 1 calc R
C221 C -1.2513(4) 0.6345(3) -0.4727(3) 0.0413(18) Uani 1 1 d .
C218 C -1.2067(4) 0.5671(3) -0.4811(3) 0.0373(17) Uani 1 1 d .
C219 C -1.1106(4) 0.5691(3) -0.4376(3) 0.0451(19) Uani 1 1 d .
H21A H -1.0751 0.6138 -0.4052 0.054 Uiso 1 1 calc R
C220 C -1.0660(4) 0.5088(3) -0.4402(3) 0.0434(19) Uani 1 1 d .
H22F H -1.0010 0.5119 -0.4103 0.052 Uiso 1 1 calc R
C215 C -1.1181(4) 0.4431(4) -0.4875(3) 0.0469(19) Uani 1 1 d .
C216 C -1.2159(4) 0.4389(3) -0.5339(3) 0.049(2) Uani 1 1 d .
H21B H -1.2513 0.3947 -0.5672 0.058 Uiso 1 1 calc R
C217 C -1.2574(4) 0.5013(3) -0.5288(3) 0.0427(18) Uani 1 1 d .
H21C H -1.3223 0.4991 -0.5588 0.051 Uiso 1 1 calc R
C212 C -1.0150(4) 0.3505(3) -0.4387(3) 0.0417(18) Uani 1 1 d .
C213 C -1.0206(5) 0.3566(4) -0.3697(3) 0.052(2) Uani 1 1 d .
H21D H -1.0671 0.3803 -0.3614 0.062 Uiso 1 1 calc R
C214 C -0.9553(4) 0.3263(3) -0.3155(3) 0.0464(19) Uani 1 1 d .
H21E H -0.9577 0.3296 -0.2694 0.056 Uiso 1 1 calc R
C209 C -0.8854(4) 0.2908(3) -0.3271(3) 0.0383(17) Uani 1 1 d .
C210 C -0.8799(4) 0.2857(3) -0.3948(3) 0.0355(17) Uani 1 1 d .
H21F H -0.8327 0.2627 -0.4030 0.043 Uiso 1 1 calc R
C211 C -0.9473(4) 0.3161(3) -0.4509(3) 0.0448(19) Uani 1 1 d .
H21G H -0.9454 0.3126 -0.4972 0.054 Uiso 1 1 calc R
C208 C -0.8160(4) 0.2616(3) -0.2646(3) 0.0437(19) Uani 1 1 d .
C207 C -0.5921(5) 0.2060(4) -0.2069(3) 0.050(2) Uani 1 1 d .
H20C H -0.5920 0.1958 -0.2534 0.060 Uiso 1 1 calc R
C206 C -0.5104(4) 0.1923(4) -0.1449(3) 0.052(2) Uani 1 1 d .
C201 C -0.4906(4) 0.2225(4) -0.0713(3) 0.0474(19) Uani 1 1 d .
C202 C -0.4085(5) 0.2057(4) -0.0172(3) 0.072(3) Uani 1 1 d .
H20D H -0.3950 0.2231 0.0317 0.087 Uiso 1 1 calc R
C203 C -0.3467(6) 0.1647(5) -0.0326(4) 0.111(3) Uani 1 1 d .
H20E H -0.2923 0.1557 0.0057 0.134 Uiso 1 1 calc R
C204 C -0.3634(6) 0.1368(5) -0.1030(4) 0.114(3) Uani 1 1 d .
H20F H -0.3213 0.1088 -0.1132 0.136 Uiso 1 1 calc R
C205 C -0.4457(5) 0.1515(5) -0.1597(4) 0.083(3) Uani 1 1 d .
H20G H -0.4576 0.1336 -0.2081 0.100 Uiso 1 1 calc R
N501 N -0.9538(4) 0.8877(3) -0.6459(2) 0.0563(17) Uani 1 1 d .
O501 O -0.9395(3) 0.8953(3) -0.5277(2) 0.0608(15) Uani 1 1 d .
C503 C -0.9250(5) 0.8680(4) -0.5805(3) 0.059(2) Uani 1 1 d .
H50A H -0.8890 0.8287 -0.5727 0.071 Uiso 1 1 calc R
C502 C -1.0056(6) 0.9509(4) -0.6620(4) 0.082(3) Uani 1 1 d .
H50B H -1.0147 0.9708 -0.6192 0.123 Uiso 1 1 calc R
H50C H -1.0676 0.9329 -0.7017 0.123 Uiso 1 1 calc R
H50D H -0.9690 0.9911 -0.6757 0.123 Uiso 1 1 calc R
C501 C -0.9325(5) 0.8499(4) -0.7044(3) 0.070(3) Uani 1 1 d .
H50E H -0.8973 0.8096 -0.6868 0.106 Uiso 1 1 calc R
H50F H -0.8941 0.8872 -0.7197 0.106 Uiso 1 1 calc R
H50G H -0.9921 0.8282 -0.7454 0.106 Uiso 1 1 calc R
C403 C -0.6929(9) 0.0448(7) 0.0619(5) 0.116(5) Uani 0.75 1 d P
H40A H -0.7209 0.0468 0.0117 0.139 Uiso 0.75 1 calc PR
C402 C -0.5233(8) 0.0876(8) 0.0605(6) 0.147(5) Uani 0.75 1 d P
H40B H -0.5612 0.0863 0.0091 0.220 Uiso 0.75 1 calc PR
H40C H -0.4763 0.0549 0.0666 0.220 Uiso 0.75 1 calc PR
H40D H -0.4908 0.1397 0.0820 0.220 Uiso 0.75 1 calc PR
C401 C -0.5337(10) 0.0607(8) 0.1784(6) 0.152(6) Uani 0.75 1 d P
H40E H -0.4649 0.0729 0.1923 0.228 Uiso 0.75 1 calc PR
H40F H -0.5507 0.0106 0.1902 0.228 Uiso 0.75 1 calc PR
H40G H -0.5530 0.0987 0.2046 0.228 Uiso 0.75 1 calc PR
O401 O -0.7473(7) 0.0297(6) 0.0899(4) 0.139(4) Uani 0.75 1 d P
N401 N -0.5856(8) 0.0609(5) 0.0959(4) 0.113(4) Uani 0.75 1 d P
C1 C -0.3800(6) 0.3845(5) -0.0989(5) 0.111(3) Uani 1 1 d .
O1 O -0.4444(3) 0.4049(2) -0.0682(2) 0.0595(14) Uani 1 1 d .
C2 C -1.2501(8) 0.3491(5) -0.3097(5) 0.117(4) Uani 1 1 d .
O2 O -1.2102(4) 0.4109(3) -0.3385(3) 0.095(2) Uani 1 1 d .
C3 C -1.4405(7) 0.6495(5) -0.6662(4) 0.117(4) Uani 1 1 d .
O3 O -1.3589(3) 0.7075(3) -0.6415(2) 0.0599(14) Uani 1 1 d .
C4 C -1.4069(5) 0.5204(5) -0.3612(4) 0.080(3) Uani 1 1 d .
O4 O -1.3623(3) 0.4916(3) -0.4057(2) 0.0677(16) Uani 1 1 d .
O1W O -0.8942(4) 0.1061(3) 0.0834(3) 0.102(2) Uani 1 1 d .
O2W O -1.0353(6) 0.1556(5) -0.0082(4) 0.108(3) Uani 0.62 1 d P
O3W O -1.1031(18) 0.3052(15) 0.0944(10) 0.129(10) Uani 0.25 1 d P
O4W O -1.027(3) 0.473(2) 0.2386(17) 0.076(10) Uani 0.13 1 d PU

loop_
_atom_site_aniso_label
_atom_site_aniso_U_11
_atom_site_aniso_U_22
_atom_site_aniso_U_33
_atom_site_aniso_U_23
_atom_site_aniso_U_13
_atom_site_aniso_U_12
Ce2 0.0389(2) 0.0434(2) 0.03736(15) 0.00156(14) 0.01683(14) 0.00800(17)
Ce1 0.0411(2) 0.0511(2) 0.03925(16) 0.00581(15) 0.01870(14) 0.01259(18)
O103 0.042(2) 0.069(3) 0.079(2) 0.035(2) 0.0357(19) 0.028(2)
O105 0.049(2) 0.057(3) 0.0357(17) 0.0047(16) 0.0256(16) 0.012(2)
O104 0.053(2) 0.048(2) 0.0345(17) 0.0095(16) 0.0208(16) 0.015(2)
O102 0.036(2) 0.068(3) 0.052(2) 0.0085(19) 0.0243(17) 0.020(2)
O101 0.043(2) 0.061(3) 0.048(2) 0.0049(19) 0.0165(18) 0.010(2)
O303 0.047(3) 0.087(3) 0.080(2) 0.042(2) 0.035(2) 0.035(2)
O305 0.043(2) 0.047(2) 0.0400(18) 0.0093(17) 0.0135(17) 0.008(2)
O304 0.048(2) 0.048(3) 0.0380(18) 0.0015(17) 0.0176(17) 0.012(2)
O302 0.042(2) 0.048(3) 0.0479(19) -0.0002(17) 0.0214(17) 0.009(2)
O301 0.066(3) 0.063(3) 0.0394(19) 0.0107(18) 0.0220(18) 0.019(2)
O203 0.047(3) 0.059(3) 0.0419(19) 0.0059(18) 0.0088(18) 0.022(2)
O205 0.035(2) 0.057(3) 0.059(2) -0.0067(19) 0.0246(17) 0.015(2)
O204 0.037(2) 0.037(2) 0.0434(19) 0.0029(16) 0.0122(17) 0.0092(19)
O202 0.040(2) 0.060(3) 0.0432(19) 0.0046(18) 0.0192(17) 0.007(2)
O201 0.031(2) 0.065(3) 0.054(2) -0.0010(19) 0.0165(18) 0.017(2)
N304 0.036(3) 0.042(3) 0.040(2) 0.006(2) 0.015(2) 0.011(2)
N104 0.044(3) 0.042(3) 0.050(2) 0.006(2) 0.019(2) 0.023(2)
N103 0.061(3) 0.039(3) 0.036(2) 0.000(2) 0.016(2) 0.013(3)
N102 0.037(3) 0.073(4) 0.082(3) 0.028(3) 0.034(2) 0.025(3)
N101 0.045(3) 0.048(3) 0.055(3) 0.012(2) 0.023(2) 0.011(3)
N303 0.031(3) 0.056(3) 0.048(2) 0.010(2) 0.023(2) 0.007(2)
N302 0.038(3) 0.052(3) 0.046(2) -0.003(2) 0.011(2) 0.011(3)
N301 0.039(3) 0.050(3) 0.046(2) 0.013(2) 0.015(2) 0.022(2)
N204 0.040(3) 0.043(3) 0.048(2) 0.002(2) 0.029(2) 0.011(2)
N203 0.054(3) 0.040(3) 0.048(2) -0.001(2) 0.022(2) 0.009(3)
N202 0.054(3) 0.051(3) 0.031(2) 0.003(2) 0.013(2) 0.015(3)
N201 0.033(3) 0.051(3) 0.033(2) 0.001(2) 0.0129(19) 0.012(2)
C123 0.034(3) 0.050(4) 0.051(3) 0.003(3) 0.017(3) 0.010(3)
C128 0.029(3) 0.050(4) 0.047(3) 0.005(3) 0.016(2) 0.006(3)
C127 0.047(4) 0.044(4) 0.052(3) -0.003(3) 0.019(3) 0.006(3)
C126 0.049(4) 0.060(5) 0.079(4) 0.019(3) 0.029(3) 0.014(4)
C125 0.070(4) 0.058(4) 0.083(4) 0.003(3) 0.047(3) 0.032(4)
C124 0.074(4) 0.050(4) 0.075(4) 0.005(3) 0.048(3) 0.026(4)
C122 0.039(3) 0.057(4) 0.040(3) 0.005(3) 0.018(2) 0.016(3)
C121 0.042(4) 0.053(4) 0.052(3) -0.002(3) 0.027(3) 0.002(3)
C118 0.034(3) 0.056(4) 0.028(3) 0.007(3) 0.005(2) 0.008(3)
C119 0.070(5) 0.066(5) 0.032(3) -0.008(3) 0.021(3) 0.004(4)
C120 0.068(5) 0.060(4) 0.042(3) 0.008(3) 0.013(3) 0.024(4)
C115 0.028(3) 0.051(4) 0.065(3) 0.010(3) 0.016(3) 0.019(3)
C116 0.046(4) 0.064(4) 0.042(3) 0.015(3) 0.023(3) 0.020(3)
C117 0.038(4) 0.058(4) 0.042(3) 0.000(3) 0.018(3) 0.009(3)
C112 0.044(4) 0.075(5) 0.051(3) 0.023(3) 0.023(3) 0.030(4)
C113 0.040(4) 0.058(4) 0.070(4) 0.013(3) 0.025(3) 0.012(3)
C114 0.028(3) 0.059(4) 0.066(3) 0.016(3) 0.022(3) 0.020(3)
C109 0.047(4) 0.044(4) 0.045(3) 0.012(3) 0.018(3) 0.015(3)
C110 0.046(4) 0.053(4) 0.085(4) 0.027(3) 0.030(3) 0.022(3)
C111 0.050(4) 0.052(4) 0.082(4) 0.022(3) 0.032(3) 0.006(4)
C108 0.063(4) 0.046(4) 0.048(3) 0.016(3) 0.030(3) 0.022(4)
C107 0.034(4) 0.060(4) 0.072(3) 0.020(3) 0.028(3) -0.005(3)
C106 0.056(4) 0.052(4) 0.041(3) 0.010(3) 0.012(3) 0.020(4)
C101 0.068(4) 0.058(4) 0.040(3) 0.006(3) 0.020(3) 0.034(4)
C102 0.087(5) 0.070(5) 0.076(4) 0.001(4) 0.046(4) 0.025(4)
C103 0.094(6) 0.065(5) 0.095(5) -0.007(4) 0.035(4) 0.023(5)
C104 0.108(7) 0.055(5) 0.084(5) -0.010(4) 0.033(5) 0.014(5)
C105 0.063(5) 0.072(5) 0.057(4) 0.009(3) 0.018(3) 0.011(4)
C323 0.039(4) 0.041(4) 0.049(3) -0.007(3) 0.018(3) 0.007(3)
C328 0.031(3) 0.046(4) 0.054(3) -0.015(3) 0.010(3) 0.006(3)
C327 0.026(3) 0.072(5) 0.050(3) -0.003(3) 0.006(3) 0.016(3)
C326 0.053(4) 0.061(4) 0.051(3) 0.008(3) 0.005(3) 0.025(4)
C325 0.059(4) 0.052(4) 0.061(4) 0.019(3) 0.009(3) 0.025(4)
C324 0.045(4) 0.047(4) 0.069(4) 0.010(3) 0.025(3) 0.013(3)
C322 0.036(3) 0.040(4) 0.056(3) 0.008(3) 0.019(3) 0.010(3)
C321 0.045(4) 0.032(3) 0.042(3) 0.002(2) 0.019(3) 0.009(3)
C318 0.035(3) 0.055(4) 0.035(3) 0.006(2) 0.019(2) 0.008(3)
C319 0.032(3) 0.057(4) 0.045(3) 0.000(3) 0.021(2) 0.007(3)
C320 0.046(4) 0.071(5) 0.048(3) 0.020(3) 0.022(3) 0.017(4)
C315 0.037(4) 0.052(4) 0.049(3) 0.011(3) 0.014(3) 0.009(3)
C316 0.040(4) 0.037(4) 0.062(3) 0.007(3) 0.023(3) 0.006(3)
C317 0.055(4) 0.052(4) 0.039(3) 0.019(3) 0.014(3) 0.020(3)
C312 0.036(4) 0.060(4) 0.057(3) 0.026(3) 0.019(3) 0.015(3)
C313 0.080(5) 0.045(4) 0.063(3) 0.011(3) 0.035(3) 0.013(4)
C314 0.072(4) 0.059(4) 0.050(3) -0.003(3) 0.030(3) 0.019(4)
C309 0.024(3) 0.042(4) 0.055(3) 0.000(3) 0.015(3) 0.014(3)
C310 0.073(5) 0.059(5) 0.052(3) 0.011(3) 0.019(3) 0.007(4)
C311 0.061(5) 0.070(5) 0.060(4) 0.018(4) 0.013(3) 0.010(4)
C308 0.009(3) 0.064(4) 0.047(3) 0.003(3) 0.006(2) 0.006(3)
C307 0.042(4) 0.061(4) 0.044(3) 0.012(3) 0.016(3) 0.017(3)
C306 0.039(3) 0.085(5) 0.045(3) 0.009(3) 0.021(3) 0.032(3)
C301 0.042(3) 0.074(5) 0.051(3) 0.021(3) 0.026(3) 0.033(3)
C302 0.061(4) 0.081(5) 0.047(3) 0.011(3) 0.024(3) 0.007(4)
C303 0.081(5) 0.112(6) 0.049(3) 0.024(4) 0.023(3) 0.032(5)
C304 0.064(5) 0.131(7) 0.036(3) -0.003(4) 0.011(3) 0.025(5)
C305 0.056(5) 0.103(6) 0.049(3) 0.000(4) 0.017(3) 0.019(4)
C223 0.022(3) 0.053(4) 0.046(3) 0.006(3) 0.018(2) 0.008(3)
C228 0.040(3) 0.058(4) 0.033(3) 0.013(3) 0.016(2) 0.012(3)
C227 0.040(4) 0.057(4) 0.043(3) 0.005(3) 0.023(3) 0.009(3)
C226 0.040(4) 0.061(4) 0.058(3) 0.013(3) 0.022(3) 0.021(3)
C225 0.037(4) 0.073(5) 0.064(4) 0.014(3) 0.018(3) 0.011(4)
C224 0.031(3) 0.059(4) 0.059(3) 0.003(3) 0.023(3) 0.012(3)
C222 0.035(4) 0.052(4) 0.045(3) 0.011(3) 0.016(3) 0.006(3)
C221 0.042(4) 0.045(4) 0.032(3) 0.000(2) 0.013(2) 0.005(3)
C218 0.036(3) 0.038(3) 0.038(3) 0.007(2) 0.013(2) 0.012(3)
C219 0.057(4) 0.035(4) 0.041(3) -0.002(2) 0.020(3) 0.005(3)
C220 0.037(4) 0.046(4) 0.037(3) 0.000(3) 0.004(3) 0.008(3)
C215 0.056(4) 0.049(4) 0.043(3) 0.013(3) 0.021(3) 0.028(3)
C216 0.050(4) 0.047(4) 0.045(3) 0.000(3) 0.014(3) 0.016(3)
C217 0.038(4) 0.042(4) 0.043(3) 0.002(3) 0.010(3) 0.011(3)
C212 0.034(3) 0.043(4) 0.050(3) 0.004(3) 0.015(3) 0.021(3)
C213 0.048(4) 0.058(4) 0.051(3) 0.012(3) 0.021(3) 0.014(3)
C214 0.050(4) 0.048(4) 0.048(3) 0.013(3) 0.025(3) 0.011(3)
C209 0.038(3) 0.042(4) 0.033(3) 0.003(2) 0.011(2) 0.008(3)
C210 0.020(3) 0.044(4) 0.042(3) 0.004(2) 0.011(2) 0.009(3)
C211 0.046(4) 0.037(4) 0.041(3) -0.006(3) 0.010(3) 0.003(3)
C208 0.031(3) 0.046(4) 0.047(3) 0.002(3) 0.012(3) -0.004(3)
C207 0.059(4) 0.056(4) 0.043(3) 0.003(3) 0.029(3) 0.011(4)
C206 0.043(4) 0.068(4) 0.047(3) 0.008(3) 0.013(3) 0.026(3)
C201 0.040(4) 0.059(4) 0.043(3) 0.005(3) 0.014(3) 0.018(3)
C202 0.063(5) 0.096(6) 0.050(4) -0.010(4) 0.010(3) 0.036(4)
C203 0.093(5) 0.177(8) 0.060(4) -0.004(5) 0.006(4) 0.096(5)
C204 0.094(5) 0.172(8) 0.069(5) -0.013(5) 0.006(4) 0.098(5)
C205 0.065(5) 0.122(7) 0.067(4) 0.001(4) 0.021(4) 0.054(5)
N501 0.039(3) 0.080(4) 0.050(3) 0.012(3) 0.020(2) 0.005(3)
O501 0.049(3) 0.085(3) 0.051(2) 0.013(2) 0.0225(19) 0.011(2)
C503 0.038(4) 0.073(5) 0.061(4) 0.006(3) 0.018(3) 0.002(4)
C502 0.082(6) 0.084(6) 0.075(4) 0.025(4) 0.023(4) 0.014(5)
C501 0.049(4) 0.095(6) 0.058(4) -0.001(4) 0.021(3) -0.009(4)
C403 0.131(10) 0.108(9) 0.052(6) -0.019(6) -0.033(6) 0.062(8)
C402 0.142(9) 0.254(15) 0.132(7) 0.107(8) 0.109(6) 0.108(9)
C401 0.185(12) 0.215(13) 0.076(7) 0.054(8) 0.033(8) 0.136(10)
O401 0.209(8) 0.152(8) 0.106(5) 0.033(5) 0.109(5) 0.055(7)
N401 0.185(9) 0.108(7) 0.074(5) 0.027(4) 0.054(5) 0.100(6)
C1 0.092(5) 0.093(7) 0.190(7) -0.006(5) 0.109(5) 0.008(5)
O1 0.048(3) 0.059(3) 0.070(2) -0.004(2) 0.025(2) 0.010(2)
C2 0.151(9) 0.106(7) 0.096(5) 0.035(5) 0.047(6) 0.025(7)
O2 0.085(4) 0.106(4) 0.083(3) -0.011(3) 0.023(3) 0.030(3)
C3 0.129(8) 0.111(7) 0.075(5) -0.009(5) 0.032(5) -0.051(6)
O3 0.058(3) 0.066(3) 0.059(2) 0.004(2) 0.029(2) 0.008(2)
C4 0.072(5) 0.085(6) 0.113(5) 0.029(4) 0.062(4) 0.030(4)
O4 0.062(3) 0.058(3) 0.085(3) 0.010(2) 0.032(2) 0.009(3)
O1W 0.123(5) 0.096(4) 0.068(3) -0.006(3) 0.025(3) 0.012(4)
O2W 0.120(6) 0.132(7) 0.124(5) 0.067(5) 0.079(5) 0.073(6)
O3W 0.16(2) 0.16(2) 0.065(11) -0.005(12) 0.065(12) -0.038(18)
O4W 0.081(15) 0.084(15) 0.065(12) 0.015(11) 0.042(10) -0.014(12)

loop_
_atom_type_symbol
_atom_type_description
_atom_type_scat_dispersion_real
_atom_type_scat_dispersion_imag
_atom_type_scat_source
C C 0.0033 0.0016 'International Tables Vol C Tables 4.2.6.8 and 6.1.1.4'
H H 0.0000 0.0000 'International Tables Vol C Tables 4.2.6.8 and 6.1.1.4'
N N 0.0061 0.0033 'International Tables Vol C Tables 4.2.6.8 and 6.1.1.4'
O O 0.0106 0.0060 'International Tables Vol C Tables 4.2.6.8 and 6.1.1.4'
Ce Ce -0.2486 2.6331 'International Tables Vol C Tables 4.2.6.8 and 6.1.1.4'

loop_
_geom_angle_atom_site_label_1
_geom_angle_atom_site_label_2
_geom_angle_atom_site_label_3
_geom_angle
O205 Ce2 O105 81.17(15)
O205 Ce2 O305 85.77(14)
O105 Ce2 O305 83.35(13)
O205 Ce2 O204 132.43(13)
O105 Ce2 O204 143.96(14)
O305 Ce2 O204 86.43(13)
O205 Ce2 O104 88.58(14)
O105 Ce2 O104 129.68(11)
O305 Ce2 O104 145.09(12)
O204 Ce2 O104 72.34(12)
O205 Ce2 O304 143.96(12)
O105 Ce2 O304 89.39(13)
O305 Ce2 O304 127.79(14)
O204 Ce2 O304 70.12(12)
O104 Ce2 O304 70.98(12)
O205 Ce2 N204 69.51(15)
O105 Ce2 N204 145.05(14)
O305 Ce2 N204 76.12(13)
O204 Ce2 N204 63.06(14)
O104 Ce2 N204 69.65(12)
O304 Ce2 N204 125.53(14)
O205 Ce2 N104 72.17(14)
O105 Ce2 N104 68.21(14)
O305 Ce2 N104 145.99(15)
O204 Ce2 N104 127.56(13)
O104 Ce2 N104 61.76(13)
O304 Ce2 N104 72.03(14)
N204 Ce2 N104 117.38(15)
O205 Ce2 N304 143.40(15)
O105 Ce2 N304 71.30(14)
O305 Ce2 N304 67.85(13)
O204 Ce2 N304 72.82(14)
O104 Ce2 N304 127.57(14)
O304 Ce2 N304 60.92(12)
N204 Ce2 N304 123.81(14)
N104 Ce2 N304 116.67(14)
O101 Ce1 O301 88.83(15)
O101 Ce1 O201 84.66(15)
O301 Ce1 O201 85.57(15)
O101 Ce1 O102 132.07(15)
O301 Ce1 O102 86.03(15)
O201 Ce1 O102 142.05(14)
O101 Ce1 O302 138.37(14)
O301 Ce1 O302 128.69(13)
O201 Ce1 O302 81.62(14)
O102 Ce1 O302 75.16(14)
O101 Ce1 O202 90.03(13)
O301 Ce1 O202 148.29(15)
O201 Ce1 O202 125.85(14)
O102 Ce1 O202 71.50(13)
O302 Ce1 O202 67.59(12)
O101 Ce1 N101 69.26(16)
O301 Ce1 N101 82.65(15)
O201 Ce1 N101 151.47(16)
O102 Ce1 N101 62.82(15)
O302 Ce1 N101 125.62(14)
O202 Ce1 N101 67.41(14)
O101 Ce1 N301 149.33(13)
O301 Ce1 N301 67.53(15)
O201 Ce1 N301 74.65(15)
O102 Ce1 N301 67.94(14)
O302 Ce1 N301 61.16(13)
O202 Ce1 N301 120.42(13)
N101 Ce1 N301 123.39(16)
O101 Ce1 N201 72.51(15)
O301 Ce1 N201 147.77(15)
O201 Ce1 N201 67.11(13)
O102 Ce1 N201 126.01(14)
O302 Ce1 N201 65.93(14)
O202 Ce1 N201 59.99(13)
N101 Ce1 N201 113.17(14)
N301 Ce1 N201 117.61(15)
C112 O103 C115 117.8(5)
C128 O105 Ce2 137.3(4)
C121 O104 Ce2 125.2(4)
C108 O102 Ce1 125.5(4)
C101 O101 Ce1 150.2(4)
C315 O303 C312 118.2(5)
C328 O305 Ce2 132.5(3)
C321 O304 Ce2 121.9(3)
C308 O302 Ce1 125.4(4)
C301 O301 Ce1 150.3(4)
C212 O203 C215 120.1(4)
C228 O205 Ce2 144.0(4)
C221 O204 Ce2 121.7(4)
C208 O202 Ce1 124.3(4)
C201 O201 Ce1 134.0(3)
C322 N304 N303 115.8(5)
C322 N304 Ce2 130.2(4)
N303 N304 Ce2 113.9(3)
C122 N104 N103 116.7(5)
C122 N104 Ce2 128.4(4)
N103 N104 Ce2 114.2(3)
C121 N103 N104 116.7(4)
C108 N102 N101 114.2(5)
C107 N101 N102 116.8(5)
C107 N101 Ce1 128.5(5)
N102 N101 Ce1 114.3(3)
C321 N303 N304 117.0(5)
C308 N302 N301 117.1(5)
C307 N301 N302 114.6(5)
C307 N301 Ce1 131.0(4)
N302 N301 Ce1 114.2(3)
C222 N204 N203 114.6(5)
C222 N204 Ce2 131.1(4)
N203 N204 Ce2 114.1(3)
C221 N203 N204 114.5(5)
C208 N202 N201 117.5(5)
C207 N201 N202 116.6(5)
C207 N201 Ce1 128.9(3)
N202 N201 Ce1 114.5(4)
C128 C123 C122 123.1(6)
C128 C123 C124 118.7(6)
C122 C123 C124 118.0(5)
O105 C128 C123 121.9(5)
O105 C128 C127 118.8(5)
C123 C128 C127 119.2(6)
C126 C127 C128 120.2(6)
C127 C126 C125 120.4(6)
C124 C125 C126 120.1(7)
C125 C124 C123 121.3(6)
N104 C122 C123 125.6(5)
O104 C121 N103 121.2(6)
O104 C121 C118 118.1(5)
N103 C121 C118 120.7(5)
C119 C118 C117 120.1(6)
C119 C118 C121 116.8(5)
C117 C118 C121 122.9(6)
C118 C119 C120 119.8(6)
C115 C120 C119 119.4(6)
C116 C115 C120 121.6(6)
C116 C115 O103 117.5(6)
C120 C115 O103 120.8(6)
C117 C116 C115 119.7(6)
C116 C117 C118 119.4(6)
C111 C112 O103 120.6(6)
C111 C112 C113 119.4(7)
O103 C112 C113 119.9(6)
C114 C113 C112 118.3(6)
C113 C114 C109 123.8(6)
C114 C109 C110 115.8(6)
C114 C109 C108 118.8(6)
C110 C109 C108 125.4(6)
C111 C110 C109 122.1(6)
C112 C111 C110 120.6(7)
O102 C108 N102 122.5(6)
O102 C108 C109 121.0(6)
N102 C108 C109 116.5(6)
N101 C107 C106 128.4(6)
C107 C106 C101 122.5(6)
C107 C106 C105 119.2(7)
C101 C106 C105 118.3(6)
O101 C101 C102 123.0(7)
O101 C101 C106 119.9(6)
C102 C101 C106 117.1(6)
C103 C102 C101 123.3(8)
C102 C103 C104 119.9(8)
C105 C104 C103 117.8(7)
C104 C105 C106 123.2(8)
C324 C323 C328 119.1(5)
C324 C323 C322 117.2(6)
C328 C323 C322 123.7(6)
O305 C328 C327 123.2(6)
O305 C328 C323 120.4(5)
C327 C328 C323 116.3(6)
C326 C327 C328 123.8(6)
C327 C326 C325 120.5(6)
C324 C325 C326 120.0(6)
C325 C324 C323 120.3(6)
N304 C322 C323 122.6(6)
O304 C321 N303 120.3(5)
O304 C321 C318 121.1(5)
N303 C321 C318 118.5(6)
C319 C318 C317 116.5(6)
C319 C318 C321 117.7(6)
C317 C318 C321 125.6(5)
C320 C319 C318 122.1(6)
C315 C320 C319 119.4(6)
O303 C315 C320 124.3(6)
O303 C315 C316 115.5(6)
C320 C315 C316 120.1(6)
C317 C316 C315 118.9(6)
C316 C317 C318 122.9(6)
C313 C312 C311 121.0(6)
C313 C312 O303 118.5(6)
C311 C312 O303 120.1(5)
C312 C313 C314 119.0(6)
C313 C314 C309 121.2(5)
C310 C309 C314 117.5(6)
C310 C309 C308 117.2(5)
C314 C309 C308 125.3(5)
C311 C310 C309 120.3(6)
C310 C311 C312 120.9(6)
O302 C308 N302 120.4(6)
O302 C308 C309 119.5(5)
N302 C308 C309 120.1(5)
N301 C307 C306 127.2(6)
C307 C306 C305 118.0(6)
C307 C306 C301 121.6(5)
C305 C306 C301 120.3(6)
O301 C301 C302 121.2(6)
O301 C301 C306 121.9(5)
C302 C301 C306 116.9(5)
C303 C302 C301 121.4(7)
C304 C303 C302 120.9(7)
C303 C304 C305 120.0(6)
C306 C305 C304 120.3(7)
C224 C223 C228 119.4(6)
C224 C223 C222 117.4(5)
C228 C223 C222 123.2(5)
O205 C228 C223 121.4(6)
O205 C228 C227 120.4(5)
C223 C228 C227 118.1(5)
C226 C227 C228 121.8(6)
C227 C226 C225 120.6(7)
C224 C225 C226 119.3(6)
C225 C224 C223 120.7(6)
N204 C222 C223 124.6(5)
O204 C221 N203 123.7(6)
O204 C221 C218 120.7(6)
N203 C221 C218 115.6(5)
C217 C218 C219 118.0(6)
C217 C218 C221 122.9(5)
C219 C218 C221 119.1(5)
C220 C219 C218 122.5(5)
C219 C220 C215 118.8(5)
C220 C215 C216 120.7(6)
C220 C215 O203 124.8(5)
C216 C215 O203 114.4(5)
C217 C216 C215 118.1(5)
C216 C217 C218 122.0(5)
C211 C212 O203 116.4(5)
C211 C212 C213 121.3(5)
O203 C212 C213 122.3(6)
C214 C213 C212 117.6(6)
C213 C214 C209 121.9(6)
C214 C209 C210 120.2(5)
C214 C209 C208 118.2(5)
C210 C209 C208 121.6(6)
C209 C210 C211 118.1(6)
C212 C211 C210 120.9(6)
O202 C208 N202 118.2(5)
O202 C208 C209 121.4(6)
N202 C208 C209 120.4(5)
N201 C207 C206 124.2(5)
C205 C206 C201 119.5(5)
C205 C206 C207 117.5(6)
C201 C206 C207 122.8(6)
O201 C201 C202 120.8(5)
O201 C201 C206 122.5(5)
C202 C201 C206 116.6(6)
C203 C202 C201 122.9(6)
C204 C203 C202 121.2(7)
C203 C204 C205 118.2(8)
C206 C205 C204 121.5(7)
C503 N501 C502 120.0(6)
C503 N501 C501 122.4(6)
C502 N501 C501 117.6(5)
O501 C503 N501 127.7(7)
O401 C403 N401 128.5(10)
C402 N401 C403 125.7(9)
C402 N401 C401 114.5(10)
C403 N401 C401 119.2(10)

loop_
_geom_bond_atom_site_label_1
_geom_bond_atom_site_label_2
_geom_bond_distance
Ce2 O205 2.192(4)
Ce2 O105 2.196(4)
Ce2 O305 2.244(3)
Ce2 O204 2.392(4)
Ce2 O104 2.439(3)
Ce2 O304 2.497(4)
Ce2 N204 2.597(4)
Ce2 N104 2.637(4)
Ce2 N304 2.643(5)
Ce1 O101 2.140(4)
Ce1 O301 2.190(4)
Ce1 O201 2.286(4)
Ce1 O102 2.305(4)
Ce1 O302 2.462(4)
Ce1 O202 2.485(3)
Ce1 N101 2.603(5)
Ce1 N301 2.667(4)
Ce1 N201 2.680(5)
O103 C112 1.381(8)
O103 C115 1.398(7)
O105 C128 1.320(7)
O104 C121 1.248(6)
O102 C108 1.274(7)
O101 C101 1.310(7)
O303 C315 1.369(8)
O303 C312 1.391(7)
O305 C328 1.334(7)
O304 C321 1.237(7)
O302 C308 1.251(7)
O301 C301 1.296(6)
O203 C212 1.379(6)
O203 C215 1.420(7)
O205 C228 1.316(7)
O204 C221 1.278(7)
O202 C208 1.263(7)
O201 C201 1.303(8)
N304 C322 1.277(7)
N304 N303 1.397(6)
N104 C122 1.273(7)
N104 N103 1.399(6)
N103 C121 1.330(7)
N102 C108 1.307(8)
N102 N101 1.387(7)
N101 C107 1.298(7)
N303 C321 1.335(7)
N302 C308 1.336(7)
N302 N301 1.402(7)
N301 C307 1.273(6)
N204 C222 1.264(7)
N204 N203 1.409(7)
N203 C221 1.312(8)
N202 C208 1.345(8)
N202 N201 1.379(6)
N201 C207 1.272(8)
C123 C128 1.395(8)
C123 C122 1.418(8)
C123 C124 1.427(9)
C128 C127 1.412(8)
C127 C126 1.375(9)
C126 C125 1.405(9)
C125 C124 1.339(9)
C121 C118 1.479(8)
C118 C119 1.360(9)
C118 C117 1.408(8)
C119 C120 1.384(9)
C120 C115 1.367(9)
C115 C116 1.362(8)
C116 C117 1.365(8)
C112 C111 1.359(9)
C112 C113 1.407(9)
C113 C114 1.357(9)
C114 C109 1.376(8)
C109 C110 1.397(9)
C109 C108 1.440(9)
C110 C111 1.354(9)
C107 C106 1.395(9)
C106 C101 1.427(10)
C106 C105 1.435(9)
C101 C102 1.392(10)
C102 C103 1.397(10)
C103 C104 1.410(12)
C104 C105 1.370(11)
C323 C324 1.416(8)
C323 C328 1.440(9)
C323 C322 1.458(8)
C328 C327 1.386(8)
C327 C326 1.337(9)
C326 C325 1.378(10)
C325 C324 1.370(9)
C321 C318 1.446(8)
C318 C319 1.383(8)
C318 C317 1.397(9)
C319 C320 1.378(9)
C320 C315 1.386(9)
C315 C316 1.384(8)
C316 C317 1.368(8)
C312 C313 1.351(8)
C312 C311 1.364(9)
C313 C314 1.383(9)
C314 C309 1.397(8)
C309 C310 1.395(8)
C309 C308 1.480(8)
C310 C311 1.358(9)
C307 C306 1.393(9)
C306 C305 1.399(8)
C306 C301 1.453(9)
C301 C302 1.412(9)
C302 C303 1.392(8)
C303 C304 1.384(10)
C304 C305 1.399(10)
C223 C224 1.394(8)
C223 C228 1.398(8)
C223 C222 1.471(9)
C228 C227 1.406(9)
C227 C226 1.336(8)
C226 C225 1.391(8)
C225 C224 1.379(9)
C221 C218 1.478(9)
C218 C217 1.364(7)
C218 C219 1.378(8)
C219 C220 1.349(8)
C220 C215 1.364(7)
C215 C216 1.406(8)
C216 C217 1.360(8)
C212 C211 1.351(9)
C212 C213 1.404(8)
C213 C214 1.363(8)
C214 C209 1.387(9)
C209 C210 1.377(8)
C209 C208 1.476(8)
C210 C211 1.402(7)
C207 C206 1.444(8)
C206 C205 1.399(10)
C206 C201 1.420(8)
C201 C202 1.390(8)
C202 C203 1.370(11)
C203 C204 1.363(10)
C204 C205 1.401(10)
N501 C503 1.298(8)
N501 C502 1.443(9)
N501 C501 1.460(9)
O501 C503 1.229(8)
C403 O401 1.173(16)
C403 N401 1.480(16)
C402 N401 1.431(16)
C401 N401 1.528(12)
C1 O1 1.405(10)
C2 O2 1.438(11)
C3 O3 1.387(9)
C4 O4 1.408(9)
